data_1547225
loop_
_publ_author_name
'Hu, Yue'
'Huang, Hanmin'

_publ_section_title
;
 Highly Selective Construction of Medium-Sized Lactams by
 Palladium-Catalyzed Intramolecular Hydroaminocarbonylation of
 Aminoalkynes.
;
_journal_issue 19
_journal_name_full 'Organic letters'
_journal_page_first 5070
_journal_page_last 5073
_journal_paper_doi 10.1021/acs.orglett.7b02284
_journal_volume 19
_journal_year 2017
_chemical_formula_sum 'C23 H19 N O'
_chemical_formula_weight 325.39
_chemical_name_systematic
; 
 ? 
;
_space_group_IT_number 14
_symmetry_cell_setting monoclinic
_symmetry_space_group_name_Hall '-P 2ybc'
_symmetry_space_group_name_H-M 'P 1 21/c 1'
_atom_sites_solution_hydrogens geom
_atom_sites_solution_primary direct
_atom_sites_solution_secondary difmap
_audit_creation_method SHELXL-97
_cell_angle_alpha 90.00
_cell_angle_beta 112.665(6)
_cell_angle_gamma 90.00
_cell_formula_units_Z 4
_cell_length_a 13.668(5)
_cell_length_b 12.191(4)
_cell_length_c 11.563(4)
_cell_measurement_reflns_used 2332
_cell_measurement_temperature 296(2)
_cell_measurement_theta_max 23.62
_cell_measurement_theta_min 2.32
_cell_volume 1777.9(11)
_computing_cell_refinement 'Bruker SMART'
_computing_data_collection 'Bruker SMART APEX II'
_computing_data_reduction 'Bruker SMART'
_computing_structure_refinement 'SHELXL-97 (Sheldrick, 2008)'
_computing_structure_solution 'SHELXS-97 (Sheldrick, 2008)'
_diffrn_ambient_temperature 296(2)
_diffrn_measured_fraction_theta_full 0.994
_diffrn_measured_fraction_theta_max 0.994
_diffrn_measurement_device_type 'Bruker APEX II area detector'
_diffrn_measurement_method '\w scans'
_diffrn_radiation_monochromator graphite
_diffrn_radiation_source 'fine-focus sealed tube'
_diffrn_radiation_type MoK\a
_diffrn_radiation_wavelength 0.71073
_diffrn_reflns_av_R_equivalents 0.0427
_diffrn_reflns_av_sigmaI/netI 0.0452
_diffrn_reflns_limit_h_max 16
_diffrn_reflns_limit_h_min -11
_diffrn_reflns_limit_k_max 14
_diffrn_reflns_limit_k_min -14
_diffrn_reflns_limit_l_max 8
_diffrn_reflns_limit_l_min -14
_diffrn_reflns_number 9298
_diffrn_reflns_theta_full 25.81
_diffrn_reflns_theta_max 25.81
_diffrn_reflns_theta_min 1.61
_exptl_absorpt_coefficient_mu 0.074
_exptl_absorpt_correction_T_max 0.9796
_exptl_absorpt_correction_T_min 0.9782
_exptl_absorpt_correction_type multi-scan
_exptl_absorpt_process_details SADABS
_exptl_crystal_colour colorless
_exptl_crystal_density_diffrn 1.216
_exptl_crystal_density_method 'not measured'
_exptl_crystal_description block
_exptl_crystal_F_000 688
_exptl_crystal_size_max 0.30
_exptl_crystal_size_mid 0.28
_exptl_crystal_size_min 0.28
_refine_diff_density_max 0.152
_refine_diff_density_min -0.138
_refine_diff_density_rms 0.032
_refine_ls_extinction_coef 0.0056(18)
_refine_ls_extinction_expression Fc^*^=kFc[1+0.001xFc^2^\l^3^/sin(2\q)]^-1/4^
_refine_ls_extinction_method SHELXL
_refine_ls_goodness_of_fit_ref 1.009
_refine_ls_hydrogen_treatment mixed
_refine_ls_matrix_type full
_refine_ls_number_parameters 227
_refine_ls_number_reflns 3404
_refine_ls_number_restraints 0
_refine_ls_restrained_S_all 1.009
_refine_ls_R_factor_all 0.0742
_refine_ls_R_factor_gt 0.0440
_refine_ls_shift/su_max 0.000
_refine_ls_shift/su_mean 0.000
_refine_ls_structure_factor_coef Fsqd
_refine_ls_weighting_details 'calc w=1/[\s^2^(Fo^2^)+(0.0800P)^2^+0.0800P] where P=(Fo^2^+2Fc^2^)/3'
_refine_ls_weighting_scheme calc
_refine_ls_wR_factor_gt 0.1198
_refine_ls_wR_factor_ref 0.1452
_reflns_number_gt 2272
_reflns_number_total 3404
_reflns_threshold_expression >2sigma(I)
_cod_data_source_file ol7b02284_si_002.cif
_cod_data_source_block 1
_cod_depositor_comments
;
The following automatic conversions were performed:

'_symmetry_cell_setting' value 'Monoclinic' changed to 'monoclinic'
according to
/home/data/users/saulius/crontab/automatic-downloads/rss-feeds/ACS/lib/dictionaries/cif_core.dic
dictionary named 'cif_core.dic' version 2.4.2 from 2011-04-26.

'_exptl_absorpt_correction_type' value 'Multi-scan' changed to
'multi-scan' according to
/home/data/users/saulius/crontab/automatic-downloads/rss-feeds/ACS/lib/dictionaries/cif_core.dic
dictionary named 'cif_core.dic' version 2.4.2 from 2011-04-26.

Automatic conversion script
Id: cif_fix_values 4973 2017-02-22 13:04:09Z antanas 

 Adding full bibliography for 1547225--1547231.cif.
;
_cod_original_cell_volume 1778.0(11)
_cod_original_sg_symbol_H-M P2(1)/c
_cod_database_code 1547225

loop_
_symmetry_equiv_pos_as_xyz
'x, y, z'
'-x, y+1/2, -z+1/2'
'-x, -y, -z'
'x, -y-1/2, z-1/2'

loop_
_atom_site_label
_atom_site_type_symbol
_atom_site_fract_x
_atom_site_fract_y
_atom_site_fract_z
_atom_site_U_iso_or_equiv
_atom_site_adp_type
_atom_site_occupancy
_atom_site_symmetry_multiplicity
_atom_site_calc_flag
_atom_site_refinement_flags
C1 C 0.00081(12) 0.19267(14) 0.10293(14) 0.0443(4) Uani 1 1 d .
C2 C -0.05094(13) 0.29942(13) 0.11171(14) 0.0453(4) Uani 1 1 d .
C3 C 0.00045(13) 0.39623(14) 0.13051(15) 0.0482(4) Uani 1 1 d .
H3 H -0.0333 0.4547 0.1514 0.058 Uiso 1 1 calc R
C4 C 0.10215(13) 0.42178(14) 0.12249(15) 0.0471(4) Uani 1 1 d .
C5 C 0.16450(15) 0.50686(15) 0.19510(17) 0.0568(5) Uani 1 1 d .
H5 H 0.1422 0.5454 0.2499 0.068 Uiso 1 1 calc R
C6 C 0.25894(16) 0.53369(18) 0.1854(2) 0.0707(6) Uani 1 1 d .
H6 H 0.3007 0.5895 0.2351 0.085 Uiso 1 1 calc R
C7 C 0.29203(16) 0.47913(19) 0.1035(2) 0.0752(6) Uani 1 1 d .
H7 H 0.3562 0.4975 0.0981 0.090 Uiso 1 1 calc R
C8 C 0.23030(16) 0.39711(17) 0.02918(19) 0.0647(5) Uani 1 1 d .
H8 H 0.2528 0.3608 -0.0269 0.078 Uiso 1 1 calc R
C9 C 0.13504(14) 0.36797(14) 0.03681(15) 0.0500(4) Uani 1 1 d .
C10 C 0.06397(15) 0.28170(15) -0.04608(16) 0.0540(5) Uani 1 1 d .
H10A H -0.0057 0.3129 -0.0915 0.065 Uiso 1 1 calc R
H10B H 0.0925 0.2580 -0.1069 0.065 Uiso 1 1 calc R
C11 C 0.11803(13) 0.09023(15) 0.02824(17) 0.0545(5) Uani 1 1 d .
H11A H 0.1053 0.0689 -0.0572 0.065 Uiso 1 1 calc R
H11B H 0.0961 0.0299 0.0674 0.065 Uiso 1 1 calc R
C12 C 0.23553(14) 0.11021(14) 0.09844(17) 0.0511(4) Uani 1 1 d .
C13 C 0.30766(16) 0.08279(19) 0.0473(2) 0.0767(6) Uani 1 1 d .
H13 H 0.2844 0.0530 -0.0329 0.092 Uiso 1 1 calc R
C14 C 0.4157(2) 0.0994(2) 0.1149(3) 0.0988(9) Uani 1 1 d .
H14 H 0.4644 0.0798 0.0804 0.119 Uiso 1 1 calc R
C15 C 0.45008(19) 0.1446(2) 0.2319(3) 0.0938(8) Uani 1 1 d .
H15 H 0.5222 0.1553 0.2772 0.113 Uiso 1 1 calc R
C16 C 0.37902(18) 0.1737(2) 0.2821(2) 0.0873(7) Uani 1 1 d .
H16 H 0.4025 0.2057 0.3612 0.105 Uiso 1 1 calc R
C17 C 0.27255(16) 0.1561(2) 0.21669(18) 0.0705(6) Uani 1 1 d .
H17 H 0.2247 0.1755 0.2526 0.085 Uiso 1 1 calc R
C18 C -0.15854(13) 0.29166(14) 0.11466(15) 0.0483(4) Uani 1 1 d .
C19 C -0.19080(15) 0.35871(17) 0.19046(18) 0.0616(5) Uani 1 1 d .
H19 H -0.1418 0.4049 0.2481 0.074 Uiso 1 1 calc R
C20 C -0.23323(15) 0.22139(16) 0.03259(18) 0.0602(5) Uani 1 1 d .
H20 H -0.2133 0.1739 -0.0174 0.072 Uiso 1 1 calc R
C21 C -0.29441(16) 0.35802(18) 0.1817(2) 0.0712(6) Uani 1 1 d .
H21 H -0.3147 0.4040 0.2328 0.085 Uiso 1 1 calc R
C22 C -0.36772(16) 0.28972(19) 0.0979(2) 0.0723(6) Uani 1 1 d .
H22 H -0.4378 0.2900 0.0910 0.087 Uiso 1 1 calc R
C23 C -0.33650(16) 0.22125(18) 0.0245(2) 0.0718(6) Uani 1 1 d .
H23 H -0.3856 0.1741 -0.0315 0.086 Uiso 1 1 calc R
N1 N 0.05379(10) 0.18664(11) 0.02596(12) 0.0470(4) Uani 1 1 d .
O1 O -0.00442(10) 0.11480(9) 0.16846(11) 0.0563(4) Uani 1 1 d .

loop_
_atom_site_aniso_label
_atom_site_aniso_U_11
_atom_site_aniso_U_22
_atom_site_aniso_U_33
_atom_site_aniso_U_23
_atom_site_aniso_U_13
_atom_site_aniso_U_12
C1 0.0445(9) 0.0439(10) 0.0376(8) -0.0036(7) 0.0081(7) -0.0054(7)
C2 0.0478(9) 0.0445(10) 0.0374(9) 0.0011(7) 0.0095(7) 0.0006(7)
C3 0.0525(10) 0.0416(10) 0.0467(10) 0.0024(8) 0.0149(8) 0.0053(8)
C4 0.0533(10) 0.0380(9) 0.0461(9) 0.0056(7) 0.0147(8) 0.0010(7)
C5 0.0675(11) 0.0459(11) 0.0570(11) -0.0024(9) 0.0239(9) -0.0075(9)
C6 0.0751(13) 0.0611(13) 0.0743(13) -0.0116(11) 0.0269(11) -0.0224(10)
C7 0.0744(13) 0.0764(15) 0.0845(15) -0.0053(12) 0.0414(12) -0.0233(11)
C8 0.0763(13) 0.0647(13) 0.0626(12) -0.0025(10) 0.0373(11) -0.0093(10)
C9 0.0598(11) 0.0463(10) 0.0423(9) 0.0066(8) 0.0180(8) -0.0022(8)
C10 0.0656(12) 0.0550(11) 0.0396(9) 0.0018(8) 0.0182(8) -0.0011(9)
C11 0.0588(11) 0.0474(10) 0.0559(10) -0.0103(8) 0.0206(9) -0.0032(8)
C12 0.0525(10) 0.0431(10) 0.0576(11) 0.0027(8) 0.0211(9) -0.0001(8)
C13 0.0709(14) 0.0746(15) 0.0931(15) -0.0247(13) 0.0410(12) -0.0098(11)
C14 0.0680(15) 0.096(2) 0.147(3) -0.0264(18) 0.0586(17) -0.0053(13)
C15 0.0548(13) 0.097(2) 0.115(2) -0.0070(16) 0.0172(14) -0.0001(12)
C16 0.0652(14) 0.113(2) 0.0661(14) -0.0037(13) 0.0056(11) -0.0036(13)
C17 0.0555(12) 0.0949(17) 0.0547(12) -0.0029(11) 0.0141(9) -0.0012(11)
C18 0.0475(9) 0.0472(10) 0.0432(9) 0.0057(8) 0.0098(7) 0.0022(7)
C19 0.0578(12) 0.0649(13) 0.0597(11) -0.0080(9) 0.0199(9) -0.0017(9)
C20 0.0556(11) 0.0545(12) 0.0621(11) -0.0047(9) 0.0135(9) -0.0037(9)
C21 0.0671(13) 0.0755(15) 0.0769(14) -0.0008(11) 0.0342(12) 0.0054(11)
C22 0.0504(11) 0.0802(16) 0.0835(15) 0.0135(12) 0.0225(11) 0.0042(11)
C23 0.0511(11) 0.0712(15) 0.0776(14) 0.0015(11) 0.0077(10) -0.0074(10)
N1 0.0487(8) 0.0452(8) 0.0428(7) -0.0036(6) 0.0129(6) -0.0030(6)
O1 0.0689(8) 0.0426(7) 0.0588(8) 0.0042(6) 0.0263(6) -0.0017(6)

loop_
_atom_type_symbol
_atom_type_description
_atom_type_scat_dispersion_real
_atom_type_scat_dispersion_imag
_atom_type_scat_source
C C 0.0033 0.0016 'International Tables Vol C Tables 4.2.6.8 and 6.1.1.4'
H H 0.0000 0.0000 'International Tables Vol C Tables 4.2.6.8 and 6.1.1.4'
N N 0.0061 0.0033 'International Tables Vol C Tables 4.2.6.8 and 6.1.1.4'
O O 0.0106 0.0060 'International Tables Vol C Tables 4.2.6.8 and 6.1.1.4'

loop_
_geom_angle_atom_site_label_1
_geom_angle_atom_site_label_2
_geom_angle_atom_site_label_3
_geom_angle
O1 C1 N1 122.44(15)
O1 C1 C2 118.98(15)
N1 C1 C2 118.56(14)
C3 C2 C18 120.71(15)
C3 C2 C1 122.65(15)
C18 C2 C1 116.21(14)
C2 C3 C4 128.73(16)
C2 C3 H3 115.6
C4 C3 H3 115.6
C5 C4 C9 119.02(16)
C5 C4 C3 119.62(15)
C9 C4 C3 121.19(15)
C6 C5 C4 120.06(18)
C6 C5 H5 120.0
C4 C5 H5 120.0
C7 C6 C5 120.70(19)
C7 C6 H6 119.6
C5 C6 H6 119.6
C6 C7 C8 119.92(18)
C6 C7 H7 120.0
C8 C7 H7 120.0
C7 C8 C9 120.81(18)
C7 C8 H8 119.6
C9 C8 H8 119.6
C8 C9 C4 119.43(17)
C8 C9 C10 122.16(16)
C4 C9 C10 118.39(15)
N1 C10 C9 111.80(13)
N1 C10 H10A 109.3
C9 C10 H10A 109.3
N1 C10 H10B 109.3
C9 C10 H10B 109.3
H10A C10 H10B 107.9
N1 C11 C12 112.71(14)
N1 C11 H11A 109.0
C12 C11 H11A 109.0
N1 C11 H11B 109.0
C12 C11 H11B 109.0
H11A C11 H11B 107.8
C13 C12 C17 118.41(18)
C13 C12 C11 121.30(17)
C17 C12 C11 120.29(16)
C12 C13 C14 120.3(2)
C12 C13 H13 119.9
C14 C13 H13 119.9
C15 C14 C13 120.0(2)
C15 C14 H14 120.0
C13 C14 H14 120.0
C16 C15 C14 120.0(2)
C16 C15 H15 120.0
C14 C15 H15 120.0
C15 C16 C17 120.3(2)
C15 C16 H16 119.8
C17 C16 H16 119.8
C16 C17 C12 121.0(2)
C16 C17 H17 119.5
C12 C17 H17 119.5
C19 C18 C20 117.75(17)
C19 C18 C2 122.30(15)
C20 C18 C2 119.77(16)
C21 C19 C18 121.10(18)
C21 C19 H19 119.4
C18 C19 H19 119.4
C23 C20 C18 120.73(19)
C23 C20 H20 119.6
C18 C20 H20 119.6
C22 C21 C19 120.3(2)
C22 C21 H21 119.9
C19 C21 H21 119.9
C23 C22 C21 119.31(19)
C23 C22 H22 120.3
C21 C22 H22 120.3
C22 C23 C20 120.8(2)
C22 C23 H23 119.6
C20 C23 H23 119.6
C1 N1 C11 120.24(14)
C1 N1 C10 121.67(14)
C11 N1 C10 117.29(14)

loop_
_geom_bond_atom_site_label_1
_geom_bond_atom_site_label_2
_geom_bond_distance
C1 O1 1.2338(19)
C1 N1 1.349(2)
C1 C2 1.503(2)
C2 C3 1.348(2)
C2 C18 1.487(2)
C3 C4 1.462(2)
C3 H3 0.9300
C4 C5 1.398(2)
C4 C9 1.399(2)
C5 C6 1.377(3)
C5 H5 0.9300
C6 C7 1.369(3)
C6 H6 0.9300
C7 C8 1.375(3)
C7 H7 0.9300
C8 C9 1.385(2)
C8 H8 0.9300
C9 C10 1.500(2)
C10 N1 1.465(2)
C10 H10A 0.9700
C10 H10B 0.9700
C11 N1 1.461(2)
C11 C12 1.514(2)
C11 H11A 0.9700
C11 H11B 0.9700
C12 C13 1.372(3)
C12 C17 1.381(3)
C13 C14 1.394(3)
C13 H13 0.9300
C14 C15 1.365(4)
C14 H14 0.9300
C15 C16 1.356(3)
C15 H15 0.9300
C16 C17 1.374(3)
C16 H16 0.9300
C17 H17 0.9300
C18 C19 1.389(3)
C18 C20 1.389(2)
C19 C21 1.381(3)
C19 H19 0.9300
C20 C23 1.378(3)
C20 H20 0.9300
C21 C22 1.374(3)
C21 H21 0.9300
C22 C23 1.370(3)
C22 H22 0.9300
C23 H23 0.9300

loop_
_geom_torsion_atom_site_label_1
_geom_torsion_atom_site_label_2
_geom_torsion_atom_site_label_3
_geom_torsion_atom_site_label_4
_geom_torsion
O1 C1 C2 C3 128.98(18)
N1 C1 C2 C3 -49.2(2)
O1 C1 C2 C18 -43.5(2)
N1 C1 C2 C18 138.23(15)
C18 C2 C3 C4 -175.22(15)
C1 C2 C3 C4 12.6(3)
C2 C3 C4 C5 -151.58(18)
C2 C3 C4 C9 33.1(3)
C9 C4 C5 C6 -2.6(3)
C3 C4 C5 C6 -178.07(17)
C4 C5 C6 C7 1.2(3)
C5 C6 C7 C8 0.5(3)
C6 C7 C8 C9 -0.6(3)
C7 C8 C9 C4 -0.9(3)
C7 C8 C9 C10 177.77(18)
C5 C4 C9 C8 2.5(3)
C3 C4 C9 C8 177.84(16)
C5 C4 C9 C10 -176.22(15)
C3 C4 C9 C10 -0.9(2)
C8 C9 C10 N1 115.56(19)
C4 C9 C10 N1 -65.8(2)
N1 C11 C12 C13 -130.71(19)
N1 C11 C12 C17 49.7(2)
C17 C12 C13 C14 1.2(3)
C11 C12 C13 C14 -178.4(2)
C12 C13 C14 C15 -0.9(4)
C13 C14 C15 C16 -0.3(4)
C14 C15 C16 C17 1.2(4)
C15 C16 C17 C12 -0.9(4)
C13 C12 C17 C16 -0.3(3)
C11 C12 C17 C16 179.3(2)
C3 C2 C18 C19 -31.8(2)
C1 C2 C18 C19 140.88(17)
C3 C2 C18 C20 143.10(17)
C1 C2 C18 C20 -44.2(2)
C20 C18 C19 C21 -2.0(3)
C2 C18 C19 C21 173.02(17)
C19 C18 C20 C23 2.0(3)
C2 C18 C20 C23 -173.16(17)
C18 C19 C21 C22 0.5(3)
C19 C21 C22 C23 1.0(3)
C21 C22 C23 C20 -1.0(3)
C18 C20 C23 C22 -0.5(3)
O1 C1 N1 C11 -7.1(2)
C2 C1 N1 C11 171.01(14)
O1 C1 N1 C10 -176.66(15)
C2 C1 N1 C10 1.5(2)
C12 C11 N1 C1 -102.41(18)
C12 C11 N1 C10 67.55(19)
C9 C10 N1 C1 69.7(2)
C9 C10 N1 C11 -100.15(17)
